data_4303045
loop_
_publ_author_name
'Brendan J. Liddle'
'Daniel Hall'
'Sergey V. Lindeman'
'Mark D. Smith'
'James R. Gardinier'

_publ_section_title
;
Manipulating Self-Assembly in Silver(I) Complexes of
1,3-Di-N-pyrazolylorganyls
;
_journal_name_full 'Inorganic Chemistry'
_journal_page_first 8404
_journal_page_last 8414
_journal_paper_doi 10.1021/ic900982m
_journal_volume 48
_journal_year 2009
_chemical_formula_moiety 'C13 H12 Ag N4, B F4'
_chemical_formula_sum 'C13 H12 Ag B F4 N4'
_chemical_formula_weight 418.95
_chemical_name_systematic
; 
 ? 
;
_space_group_IT_number 29
_symmetry_cell_setting orthorhombic
_symmetry_space_group_name_Hall 'P 2c -2ac'
_symmetry_space_group_name_H-M 'P c a 21'
_atom_sites_solution_hydrogens geom
_atom_sites_solution_primary direct
_atom_sites_solution_secondary difmap
_audit_creation_method SHELXL-97
_cell_angle_alpha 90.00
_cell_angle_beta 90.00
_cell_angle_gamma 90.00
_cell_formula_units_Z 4
_cell_length_a 15.9428(12)
_cell_length_b 5.4341(4)
_cell_length_c 16.4442(12)
_cell_measurement_reflns_used 5862
_cell_measurement_temperature 150(1)
_cell_measurement_theta_max 26.384
_cell_measurement_theta_min 2.477
_cell_volume 1424.64(18)
_computing_cell_refinement 'SAINT+ NT V6.22 (Bruker, 2001)'
_computing_data_collection 'SMART NT V5.625 (Bruker, 1998)'
_computing_data_reduction 'SAINT+ NT V6.22'
_computing_molecular_graphics 'SHELXTL V6.1 (Sheldrick, 2000)'
_computing_publication_material 'SHELXTL V6.1'
_computing_structure_refinement 'SHELXL-97 (Sheldrick, 1997)'
_computing_structure_solution 'SHELXS-97 (Sheldrick, 1990)'
_diffrn_ambient_temperature 150(1)
_diffrn_measured_fraction_theta_full 1.000
_diffrn_measured_fraction_theta_max 1.000
_diffrn_measurement_device_type 'Bruker SMART APEX CCD diffractometer'
_diffrn_measurement_method 'omega scans'
_diffrn_radiation_monochromator graphite
_diffrn_radiation_source 'fine-focus sealed tube'
_diffrn_radiation_type MoK\a
_diffrn_radiation_wavelength 0.71073
_diffrn_reflns_av_R_equivalents 0.0231
_diffrn_reflns_av_sigmaI/netI 0.0245
_diffrn_reflns_limit_h_max 19
_diffrn_reflns_limit_h_min -19
_diffrn_reflns_limit_k_max 6
_diffrn_reflns_limit_k_min -6
_diffrn_reflns_limit_l_max 20
_diffrn_reflns_limit_l_min -20
_diffrn_reflns_number 10043
_diffrn_reflns_theta_full 26.38
_diffrn_reflns_theta_max 26.38
_diffrn_reflns_theta_min 2.48
_exptl_absorpt_coefficient_mu 1.462
_exptl_absorpt_correction_T_max 1.0000
_exptl_absorpt_correction_T_min 0.8319
_exptl_absorpt_correction_type multi-scan
_exptl_absorpt_process_details '(SADABS, Bruker, 2001)'
_exptl_crystal_colour colorless
_exptl_crystal_density_diffrn 1.953
_exptl_crystal_density_method 'not measured'
_exptl_crystal_description plate
_exptl_crystal_F_000 824
_exptl_crystal_size_max 0.48
_exptl_crystal_size_mid 0.22
_exptl_crystal_size_min 0.08
_refine_diff_density_max 1.183
_refine_diff_density_min -0.275
_refine_diff_density_rms 0.077
_refine_ls_abs_structure_details 'Flack H D (1983), Acta Cryst. A39, 876-881'
_refine_ls_abs_structure_Flack 0.05(3)
_refine_ls_extinction_method none
_refine_ls_goodness_of_fit_ref 1.031
_refine_ls_hydrogen_treatment constr
_refine_ls_matrix_type full
_refine_ls_number_parameters 208
_refine_ls_number_reflns 2914
_refine_ls_number_restraints 1
_refine_ls_restrained_S_all 1.031
_refine_ls_R_factor_all 0.0293
_refine_ls_R_factor_gt 0.0281
_refine_ls_shift/su_max 0.001
_refine_ls_shift/su_mean 0.000
_refine_ls_structure_factor_coef Fsqd
_refine_ls_weighting_details 'calc w=1/[\s^2^(Fo^2^)+(0.0507P)^2^+0.3041P] where P=(Fo^2^+2Fc^2^)/3'
_refine_ls_weighting_scheme calc
_refine_ls_wR_factor_gt 0.0720
_refine_ls_wR_factor_ref 0.0731
_reflns_number_gt 2778
_reflns_number_total 2914
_reflns_threshold_expression >2sigma(I)
_cod_data_source_file ic900982m_si_001_3.cif
_cod_data_source_block 2a_polymer
_cod_depositor_comments
;
The following automatic conversions were performed:
'_symmetry_cell_setting' value 'Orthorhombic' changed to 'orthorhombic'
according to '/home/saulius/struct/CIF-dictionaries/cif_core.dic'
dictionary named 'cif_core.dic' version 2.4.1 from 2010-06-29.

Automatic conversion script
Id: cif_fix_enum 1527 2010-12-29 10:47:43Z saulius 
;
_cod_database_code 4303045

loop_
_symmetry_equiv_pos_as_xyz
'x, y, z'
'-x, -y, z+1/2'
'x+1/2, -y, z'
'-x+1/2, y, z+1/2'

loop_
_atom_site_label
_atom_site_type_symbol
_atom_site_fract_x
_atom_site_fract_y
_atom_site_fract_z
_atom_site_U_iso_or_equiv
_atom_site_adp_type
_atom_site_occupancy
_atom_site_symmetry_multiplicity
_atom_site_calc_flag
_atom_site_refinement_flags
_atom_site_disorder_assembly
_atom_site_disorder_group
Ag1 Ag 0.338937(13) 0.24255(3) 0.46413(5) 0.02498(9) Uani 1 1 d . . .
B1 B 0.3720(3) 0.2449(6) 0.6774(3) 0.0278(9) Uani 1 1 d . . .
C1 C 0.42482(19) 0.5572(6) 0.31397(16) 0.0211(6) Uani 1 1 d . . .
C2 C 0.4733(2) 0.3699(6) 0.28264(18) 0.0249(6) Uani 1 1 d . . .
H2 H 0.5215 0.3150 0.3114 0.030 Uiso 1 1 calc R . .
C3 C 0.4519(3) 0.2618(5) 0.2094(3) 0.0299(8) Uani 1 1 d . . .
H3 H 0.4848 0.1320 0.1875 0.036 Uiso 1 1 calc R . .
C4 C 0.3819(2) 0.3452(7) 0.16849(19) 0.0302(7) Uani 1 1 d . . .
H4 H 0.3659 0.2696 0.1188 0.036 Uiso 1 1 calc R . .
C5 C 0.33499(19) 0.5370(6) 0.1989(2) 0.0270(7) Uani 1 1 d . . .
H5 H 0.2880 0.5945 0.1690 0.032 Uiso 1 1 calc R . .
C6 C 0.35480(19) 0.6474(6) 0.27188(18) 0.0215(6) Uani 1 1 d . . .
C7 C 0.3033(2) 0.8611(6) 0.30278(18) 0.0239(6) Uani 1 1 d . . .
H7A H 0.3413 0.9989 0.3166 0.029 Uiso 1 1 calc R . .
H7B H 0.2653 0.9177 0.2590 0.029 Uiso 1 1 calc R . .
C13 C 0.4979(2) 0.8506(6) 0.4079(2) 0.0269(7) Uani 1 1 d . . .
H13 H 0.5290 0.9434 0.3693 0.032 Uiso 1 1 calc R . .
C12 C 0.49658(19) 0.8884(6) 0.49014(19) 0.0245(7) Uani 1 1 d . . .
H12 H 0.5264 1.0102 0.5199 0.029 Uiso 1 1 calc R . .
C11 C 0.4422(3) 0.7103(6) 0.5211(2) 0.0254(8) Uani 1 1 d . . .
H11 H 0.4281 0.6925 0.5769 0.030 Uiso 1 1 calc R . .
C23 C 0.19796(19) 0.6154(5) 0.38258(19) 0.0251(6) Uani 1 1 d . . .
H23 H 0.1826 0.4997 0.3419 0.030 Uiso 1 1 calc R . .
C22 C 0.16731(17) 0.6255(5) 0.4606(2) 0.0275(6) Uani 1 1 d . . .
H22 H 0.1268 0.5201 0.4847 0.033 Uiso 1 1 calc R . .
C21 C 0.2083(2) 0.8234(7) 0.4968(2) 0.0280(7) Uani 1 1 d . . .
H21 H 0.2000 0.8757 0.5514 0.034 Uiso 1 1 calc R . .
N11 N 0.41287(14) 0.5690(4) 0.46141(17) 0.0215(4) Uani 1 1 d . . .
N12 N 0.44766(17) 0.6594(5) 0.39144(15) 0.0209(5) Uani 1 1 d . . .
N21 N 0.26069(15) 0.9288(4) 0.44473(14) 0.0215(5) Uani 1 1 d . . .
N22 N 0.25324(17) 0.7978(5) 0.37449(16) 0.0195(5) Uani 1 1 d . . .
F1 F 0.30806(14) 0.1480(4) 0.62898(12) 0.0412(5) Uani 1 1 d . . .
F2 F 0.37455(14) 0.1199(4) 0.75108(13) 0.0453(6) Uani 1 1 d . . .
F3 F 0.35751(13) 0.4911(4) 0.69155(15) 0.0385(5) Uani 1 1 d . . .
F4 F 0.44764(16) 0.2156(4) 0.63656(15) 0.0375(5) Uani 1 1 d . . .

loop_
_atom_site_aniso_label
_atom_site_aniso_U_11
_atom_site_aniso_U_22
_atom_site_aniso_U_33
_atom_site_aniso_U_23
_atom_site_aniso_U_13
_atom_site_aniso_U_12
Ag1 0.03013(14) 0.02104(13) 0.02377(14) -0.00070(11) 0.00168(14) -0.00657(7)
B1 0.031(2) 0.033(2) 0.0194(19) -0.0036(13) 0.0007(16) -0.0021(13)
C1 0.0211(14) 0.0225(13) 0.0196(14) 0.0012(11) 0.0008(11) -0.0044(12)
C2 0.0253(15) 0.0232(15) 0.0261(15) 0.0035(12) 0.0047(12) 0.0008(13)
C3 0.036(2) 0.0231(18) 0.0303(19) -0.0027(11) 0.0149(15) -0.0024(12)
C4 0.042(2) 0.0335(18) 0.0154(14) -0.0040(13) 0.0088(14) -0.0114(16)
C5 0.0256(16) 0.0370(19) 0.0182(14) 0.0037(14) -0.0020(12) -0.0064(13)
C6 0.0223(14) 0.0246(17) 0.0176(15) 0.0031(12) 0.0053(11) 0.0002(13)
C7 0.0289(17) 0.0265(16) 0.0164(13) 0.0035(12) 0.0014(11) 0.0050(13)
C13 0.0297(17) 0.0194(16) 0.0317(17) 0.0031(13) 0.0013(14) -0.0037(14)
C12 0.0260(15) 0.0210(14) 0.0264(15) 0.0024(11) -0.0061(12) -0.0038(13)
C11 0.0300(19) 0.0255(15) 0.0206(17) 0.0003(12) -0.0051(14) -0.0001(13)
C23 0.0248(16) 0.0203(14) 0.0302(16) -0.0043(12) -0.0023(13) -0.0024(12)
C22 0.0276(14) 0.0260(14) 0.0290(15) -0.0027(18) 0.0070(15) -0.0073(10)
C21 0.0354(18) 0.0262(15) 0.0224(15) -0.0003(13) 0.0060(14) -0.0058(15)
N11 0.0247(11) 0.0227(10) 0.0172(10) 0.0025(12) -0.0006(11) -0.0033(9)
N12 0.0241(14) 0.0223(13) 0.0163(12) 0.0021(11) -0.0027(10) -0.0018(12)
N21 0.0253(12) 0.0216(11) 0.0176(12) -0.0035(9) 0.0007(9) -0.0001(10)
N22 0.0217(12) 0.0197(10) 0.0170(12) -0.0009(10) 0.0009(10) 0.0011(10)
F1 0.0463(12) 0.0465(14) 0.0308(11) -0.0109(10) -0.0080(10) -0.0040(11)
F2 0.0488(13) 0.0591(15) 0.0279(11) 0.0121(10) -0.0021(9) -0.0158(11)
F3 0.0303(10) 0.0369(11) 0.0485(12) -0.0128(10) 0.0047(10) 0.0016(9)
F4 0.0389(12) 0.0319(10) 0.0418(13) 0.0014(8) 0.0143(11) 0.0071(9)

loop_
_atom_type_symbol
_atom_type_description
_atom_type_scat_dispersion_real
_atom_type_scat_dispersion_imag
_atom_type_scat_source
C C 0.0033 0.0016 'International Tables Vol C Tables 4.2.6.8 and 6.1.1.4'
H H 0.0000 0.0000 'International Tables Vol C Tables 4.2.6.8 and 6.1.1.4'
B B 0.0013 0.0007 'International Tables Vol C Tables 4.2.6.8 and 6.1.1.4'
N N 0.0061 0.0033 'International Tables Vol C Tables 4.2.6.8 and 6.1.1.4'
F F 0.0171 0.0103 'International Tables Vol C Tables 4.2.6.8 and 6.1.1.4'
Ag Ag -0.8971 1.1015 'International Tables Vol C Tables 4.2.6.8 and 6.1.1.4'

loop_
_geom_angle_atom_site_label_1
_geom_angle_atom_site_label_2
_geom_angle_atom_site_label_3
_geom_angle
_geom_angle_site_symmetry_1
_geom_angle_site_symmetry_3
_geom_angle_publ_flag
N11 Ag1 N21 169.87(11) . 1_545 ?
N11 Ag1 F1 105.68(9) . . ?
N21 Ag1 F1 84.01(8) 1_545 . ?
N11 Ag1 F4 76.49(8) . . ?
N21 Ag1 F4 113.35(8) 1_545 . ?
F1 Ag1 F4 42.18(6) . . ?
F3 B1 F2 109.4(3) . . ?
F3 B1 F4 109.8(3) . . ?
F2 B1 F4 109.9(3) . . ?
F3 B1 F1 109.9(3) . . ?
F2 B1 F1 109.5(3) . . ?
F4 B1 F1 108.3(3) . . ?
C2 C1 C6 121.4(3) . . ?
C2 C1 N12 118.3(3) . . ?
C6 C1 N12 120.3(3) . . ?
C1 C2 C3 120.0(3) . . ?
C1 C2 H2 120.0 . . ?
C3 C2 H2 120.0 . . ?
C4 C3 C2 119.0(3) . . ?
C4 C3 H3 120.5 . . ?
C2 C3 H3 120.5 . . ?
C5 C4 C3 120.7(3) . . ?
C5 C4 H4 119.6 . . ?
C3 C4 H4 119.6 . . ?
C4 C5 C6 121.4(3) . . ?
C4 C5 H5 119.3 . . ?
C6 C5 H5 119.3 . . ?
C5 C6 C1 117.4(3) . . ?
C5 C6 C7 120.2(3) . . ?
C1 C6 C7 122.4(3) . . ?
N22 C7 C6 112.7(2) . . ?
N22 C7 H7A 109.0 . . ?
C6 C7 H7A 109.0 . . ?
N22 C7 H7B 109.0 . . ?
C6 C7 H7B 109.0 . . ?
H7A C7 H7B 107.8 . . ?
N12 C13 C12 107.9(3) . . ?
N12 C13 H13 126.1 . . ?
C12 C13 H13 126.1 . . ?
C13 C12 C11 105.4(3) . . ?
C13 C12 H12 127.3 . . ?
C11 C12 H12 127.3 . . ?
N11 C11 C12 110.5(3) . . ?
N11 C11 H11 124.8 . . ?
C12 C11 H11 124.8 . . ?
N22 C23 C22 107.4(3) . . ?
N22 C23 H23 126.3 . . ?
C22 C23 H23 126.3 . . ?
C23 C22 C21 105.3(3) . . ?
C23 C22 H22 127.4 . . ?
C21 C22 H22 127.4 . . ?
N21 C21 C22 110.7(3) . . ?
N21 C21 H21 124.7 . . ?
C22 C21 H21 124.7 . . ?
C11 N11 N12 105.7(3) . . ?
C11 N11 Ag1 131.3(2) . . ?
N12 N11 Ag1 122.7(2) . . ?
C13 N12 N11 110.5(2) . . ?
C13 N12 C1 129.1(3) . . ?
N11 N12 C1 120.3(2) . . ?
C21 N21 N22 105.5(2) . . ?
C21 N21 Ag1 128.0(2) . 1_565 ?
N22 N21 Ag1 126.49(18) . 1_565 ?
C23 N22 N21 111.2(3) . . ?
C23 N22 C7 128.0(3) . . ?
N21 N22 C7 120.8(2) . . ?
B1 F1 Ag1 110.7(2) . . ?
B1 F4 Ag1 87.4(2) . . ?

loop_
_geom_bond_atom_site_label_1
_geom_bond_atom_site_label_2
_geom_bond_distance
_geom_bond_site_symmetry_2
_geom_bond_publ_flag
Ag1 N11 2.130(2) . ?
Ag1 N21 2.136(2) 1_545 ?
Ag1 F1 2.803(2) . ?
Ag1 F4 3.326(3) . ?
B1 F3 1.377(4) . ?
B1 F2 1.389(4) . ?
B1 F4 1.389(5) . ?
B1 F1 1.397(5) . ?
C1 C2 1.378(4) . ?
C1 C6 1.402(4) . ?
C1 N12 1.437(4) . ?
C2 C3 1.384(5) . ?
C2 H2 0.9500 . ?
C3 C4 1.379(6) . ?
C3 H3 0.9500 . ?
C4 C5 1.377(5) . ?
C4 H4 0.9500 . ?
C5 C6 1.378(5) . ?
C5 H5 0.9500 . ?
C6 C7 1.510(5) . ?
C7 N22 1.465(4) . ?
C7 H7A 0.9900 . ?
C7 H7B 0.9900 . ?
C13 N12 1.340(5) . ?
C13 C12 1.368(5) . ?
C13 H13 0.9500 . ?
C12 C11 1.395(5) . ?
C12 H12 0.9500 . ?
C11 N11 1.331(4) . ?
C11 H11 0.9500 . ?
C23 N22 1.333(4) . ?
C23 C22 1.374(5) . ?
C23 H23 0.9500 . ?
C22 C21 1.392(5) . ?
C22 H22 0.9500 . ?
C21 N21 1.326(4) . ?
C21 H21 0.9500 . ?
N11 N12 1.368(4) . ?
N21 N22 1.362(3) . ?
N21 Ag1 2.136(2) 1_565 ?

loop_
_geom_torsion_atom_site_label_1
_geom_torsion_atom_site_label_2
_geom_torsion_atom_site_label_3
_geom_torsion_atom_site_label_4
_geom_torsion
_geom_torsion_site_symmetry_1
_geom_torsion_site_symmetry_2
_geom_torsion_site_symmetry_3
_geom_torsion_site_symmetry_4
_geom_torsion_publ_flag
C6 C1 C2 C3 -1.9(5) . . . . ?
N12 C1 C2 C3 178.1(3) . . . . ?
C1 C2 C3 C4 0.3(5) . . . . ?
C2 C3 C4 C5 1.5(5) . . . . ?
C3 C4 C5 C6 -1.7(5) . . . . ?
C4 C5 C6 C1 0.2(5) . . . . ?
C4 C5 C6 C7 178.6(3) . . . . ?
C2 C1 C6 C5 1.7(4) . . . . ?
N12 C1 C6 C5 -178.3(3) . . . . ?
C2 C1 C6 C7 -176.8(3) . . . . ?
N12 C1 C6 C7 3.2(4) . . . . ?
C5 C6 C7 N22 110.5(3) . . . . ?
C1 C6 C7 N22 -71.1(4) . . . . ?
N12 C13 C12 C11 -0.5(4) . . . . ?
C13 C12 C11 N11 0.9(4) . . . . ?
N22 C23 C22 C21 -0.2(4) . . . . ?
C23 C22 C21 N21 0.1(4) . . . . ?
C12 C11 N11 N12 -0.9(4) . . . . ?
C12 C11 N11 Ag1 172.6(2) . . . . ?
N21 Ag1 N11 C11 163.2(5) 1_545 . . . ?
F1 Ag1 N11 C11 0.7(3) . . . . ?
F4 Ag1 N11 C11 -30.1(3) . . . . ?
N21 Ag1 N11 N12 -24.3(6) 1_545 . . . ?
F1 Ag1 N11 N12 173.2(2) . . . . ?
F4 Ag1 N11 N12 142.4(2) . . . . ?
C12 C13 N12 N11 -0.1(4) . . . . ?
C12 C13 N12 C1 176.3(3) . . . . ?
C11 N11 N12 C13 0.6(4) . . . . ?
Ag1 N11 N12 C13 -173.6(2) . . . . ?
C11 N11 N12 C1 -176.2(3) . . . . ?
Ag1 N11 N12 C1 9.7(4) . . . . ?
C2 C1 N12 C13 91.1(4) . . . . ?
C6 C1 N12 C13 -88.9(4) . . . . ?
C2 C1 N12 N11 -92.8(4) . . . . ?
C6 C1 N12 N11 87.2(3) . . . . ?
C22 C21 N21 N22 0.0(4) . . . . ?
C22 C21 N21 Ag1 178.8(2) . . . 1_565 ?
C22 C23 N22 N21 0.2(3) . . . . ?
C22 C23 N22 C7 179.3(3) . . . . ?
C21 N21 N22 C23 -0.1(3) . . . . ?
Ag1 N21 N22 C23 -179.0(2) 1_565 . . . ?
C21 N21 N22 C7 -179.3(3) . . . . ?
Ag1 N21 N22 C7 1.9(4) 1_565 . . . ?
C6 C7 N22 C23 -55.1(4) . . . . ?
C6 C7 N22 N21 123.9(3) . . . . ?
F3 B1 F1 Ag1 83.1(3) . . . . ?
F2 B1 F1 Ag1 -156.7(2) . . . . ?
F4 B1 F1 Ag1 -36.9(3) . . . . ?
N11 Ag1 F1 B1 -27.1(2) . . . . ?
N21 Ag1 F1 B1 155.9(2) 1_545 . . . ?
F4 Ag1 F1 B1 20.75(19) . . . . ?
F3 B1 F4 Ag1 -91.8(3) . . . . ?
F2 B1 F4 Ag1 147.8(2) . . . . ?
F1 B1 F4 Ag1 28.2(2) . . . . ?
N11 Ag1 F4 B1 113.30(17) . . . . ?
N21 Ag1 F4 B1 -69.24(18) 1_545 . . . ?
F1 Ag1 F4 B1 -19.48(16) . . . . ?
